data_2208682
loop_
_publ_author_name
'Macalindong, Jennifer S.'
'Fronczek, Frank R.'
'Schuerman, Judith A.'
'Selbin, Joel'
'Watkins, Steven F.'

_publ_section_title
;
 (2-Methyldithiobenzoato-\k<i>S</i>)(triphenylphosphine-\k<i>O</i>)gold(I)
;
_journal_coeditor_code NG2023
_journal_issue 4
_journal_name_full 'Acta Crystallographica Section E'
_journal_page_first m889
_journal_page_last m890
_journal_paper_doi 10.1107/S1600536806010725
_journal_volume 62
_journal_year 2006
_chemical_formula_iupac '[Au (C18 H15 P) (C8 H7 S2)]'
_chemical_formula_moiety 'C26 H22 Au P S2'
_chemical_formula_sum 'C26 H22 Au P S2'
_chemical_formula_weight 626.49
_chemical_melting_point 445.6(5)
_chemical_name_systematic
;
2-Methyldithiobenzoato-S(triphenylphosphine)gold(I)
;
_space_group_IT_number 14
_symmetry_cell_setting monoclinic
_symmetry_space_group_name_Hall '-P 2ybc'
_symmetry_space_group_name_H-M 'P 1 21/c 1'
_atom_sites_solution_hydrogens geom
_atom_sites_solution_primary direct
_atom_sites_solution_secondary difmap
_audit_creation_method 'WinGX routine CIF_UPDATE'
_cell_angle_alpha 90
_cell_angle_beta 93.486(3)
_cell_angle_gamma 90
_cell_formula_units_Z 8
_cell_length_a 19.525(2)
_cell_length_b 12.3297(10)
_cell_length_c 18.6250(10)
_cell_measurement_reflns_used 17051
_cell_measurement_temperature 100
_cell_measurement_theta_max 35
_cell_measurement_theta_min 2.5
_cell_volume 4475.4(6)
_computing_cell_refinement 'HKL Scalepack (Otwinowski & Minor 1997)'
_computing_data_collection 'COLLECT (Nonius, 2000)'
_computing_data_reduction 'HKL DENZO (Otwinowski & Minor 1997) and Scalepack'
_computing_molecular_graphics 'ORTEP-3 for Windows (Farrugia, 1997)'
_computing_publication_material SHELXL97
_computing_structure_refinement 'SHELXL97 (Sheldrick, 1997)'
_computing_structure_solution 'SHELXS97 (Sheldrick, 1997)'
_diffrn_measured_fraction_theta_full 0.998
_diffrn_measured_fraction_theta_max 0.951
_diffrn_measurement_device 'KappaCCD (with Oxford Cryostream)'
_diffrn_measurement_method ' \w scans with \k offsets'
_diffrn_radiation_type MoK\a
_diffrn_radiation_wavelength 0.71073
_diffrn_reflns_av_R_equivalents 0.024
_diffrn_reflns_limit_h_max 31
_diffrn_reflns_limit_h_min -30
_diffrn_reflns_limit_k_max 19
_diffrn_reflns_limit_k_min -18
_diffrn_reflns_limit_l_max 30
_diffrn_reflns_limit_l_min -30
_diffrn_reflns_number 83707
_diffrn_reflns_theta_full 25
_diffrn_reflns_theta_max 34.99
_diffrn_reflns_theta_min 2.66
_diffrn_standards_decay_% <2
_diffrn_standards_number 0
_exptl_absorpt_coefficient_mu 6.844
_exptl_absorpt_correction_T_max 0.256
_exptl_absorpt_correction_T_min 0.198
_exptl_absorpt_correction_type multi-scan
_exptl_absorpt_process_details 'HKL Scalepack (Otwinowski & Minor 1997)'
_exptl_crystal_colour purple
_exptl_crystal_density_diffrn 1.86
_exptl_crystal_density_method 'not measured'
_exptl_crystal_description fragment
_exptl_crystal_F_000 2432
_exptl_crystal_size_max 0.28
_exptl_crystal_size_mid 0.24
_exptl_crystal_size_min 0.20
_refine_diff_density_max 3.055
_refine_diff_density_min -1.629
_refine_ls_extinction_method none
_refine_ls_goodness_of_fit_ref 1.021
_refine_ls_hydrogen_treatment constr
_refine_ls_matrix_type full
_refine_ls_number_parameters 543
_refine_ls_number_reflns 18706
_refine_ls_number_restraints 0
_refine_ls_restrained_S_all 1.021
_refine_ls_R_factor_gt 0.0285
_refine_ls_shift/su_max 0.006
_refine_ls_structure_factor_coef Fsqd
_refine_ls_weighting_details 'calc w=1/[\s^2^(Fo^2^)+(0.0199P)^2^+8.6263P] where P=(Fo^2^+2Fc^2^)/3'
_refine_ls_weighting_scheme calc
_refine_ls_wR_factor_ref 0.0632
_reflns_number_gt 15875
_reflns_number_total 18706
_reflns_threshold_expression I>2\s(I)
_cod_data_source_file ng2023.cif
_cod_data_source_block I
_cod_depositor_comments
;
The following automatic conversions were performed:
'_symmetry_cell_setting' value 'Monoclinic' changed to 'monoclinic'
according to '/home/saulius/struct/CIF-dictionaries/cif_core.dic'
dictionary named 'cif_core.dic' version 2.4.1 from 2010-06-29.

Automatic conversion script
Id: cif_fix_enum 1527 2010-12-29 10:47:43Z saulius 

The following automatic conversions were performed:

'_chemical_melting_point' value '172-173 \%C' was changed to
'445.6(5)' - it was converted from degrees Celsius(C) to Kelvins(K),
the average value was taken and precision was estimated.

Automatic conversion script
Id: cif_fix_values 1646 2011-03-28 12:23:43Z adriana 

The following automatic conversions were performed:

'_chemical_melting_point' value '172-173 \%C' was changed to
'445.6(5)' - it was converted from degrees Celsius(C) to Kelvins(K),
the average value was taken and precision was
estimated.

'_symmetry_cell_setting' value 'Monoclinic' changed to
'monoclinic' according to
/home/saulius/struct/CIF-dictionaries/cif_core.dic dictionary named
'cif_core.dic' version 2.4.1 from 2010-06-29.

Automatic conversion script
Id: cif_fix_values 1715 2011-07-08 13:25:40Z adriana 
;
_cod_original_sg_symbol_H-M 'P 21/c'
_cod_database_code 2208682
_cod_database_fobs_code 2208682

loop_
_symmetry_equiv_pos_as_xyz
'x, y, z'
'-x, y+1/2, -z+1/2'
'-x, -y, -z'
'x, -y-1/2, z-1/2'

loop_
_atom_site_type_symbol
_atom_site_label
_atom_site_fract_x
_atom_site_fract_y
_atom_site_fract_z
_atom_site_U_iso_or_equiv
_atom_site_adp_type
_atom_site_calc_flag
_atom_site_refinement_flags
_atom_site_occupancy
Au Au1 0.792055(5) 0.594127(7) 0.408406(5) 0.01431(2) Uani d . 1
P P1 0.87498(3) 0.55923(5) 0.33233(3) 0.01303(10) Uani d . 1
S S1 0.71920(4) 0.38569(5) 0.48316(4) 0.02729(15) Uani d . 1
S S2 0.71390(3) 0.62860(5) 0.49487(3) 0.01688(11) Uani d . 1
C C1 0.95875(12) 0.58058(19) 0.37755(13) 0.0155(4) Uani d . 1
C C2 0.96865(14) 0.6735(2) 0.42011(14) 0.0199(5) Uani d . 1
H H2 0.9319 0.723 0.4248 0.024 Uiso calc R 1
C C3 1.03193(14) 0.6937(2) 0.45553(14) 0.0239(5) Uani d . 1
H H3 1.0383 0.757 0.4843 0.029 Uiso calc R 1
C C4 1.08608(15) 0.6219(2) 0.44920(15) 0.0245(5) Uani d . 1
H H4 1.1295 0.6364 0.473 0.029 Uiso calc R 1
C C5 1.07629(14) 0.5288(2) 0.40783(15) 0.0234(5) Uani d . 1
H H5 1.113 0.4789 0.4041 0.028 Uiso calc R 1
C C6 1.01320(13) 0.5083(2) 0.37188(14) 0.0198(5) Uani d . 1
H H6 1.0071 0.4449 0.3433 0.024 Uiso calc R 1
C C7 0.87210(12) 0.63753(18) 0.25005(12) 0.0140(4) Uani d . 1
C C8 0.93231(13) 0.6612(2) 0.21539(14) 0.0180(4) Uani d . 1
H H8 0.9759 0.6422 0.2372 0.022 Uiso calc R 1
C C9 0.92733(14) 0.7128(2) 0.14887(14) 0.0213(5) Uani d . 1
H H9 0.9678 0.7288 0.1251 0.026 Uiso calc R 1
C C10 0.86404(14) 0.7409(2) 0.11700(14) 0.0223(5) Uani d . 1
H H10 0.8613 0.7755 0.0713 0.027 Uiso calc R 1
C C11 0.80426(14) 0.7187(2) 0.15159(14) 0.0201(5) Uani d . 1
H H11 0.7608 0.7385 0.1298 0.024 Uiso calc R 1
C C12 0.80864(13) 0.6674(2) 0.21824(13) 0.0172(4) Uani d . 1
H H12 0.768 0.6526 0.2421 0.021 Uiso calc R 1
C C13 0.87585(12) 0.41900(18) 0.30192(13) 0.0135(4) Uani d . 1
C C14 0.87777(13) 0.39219(19) 0.22940(13) 0.0161(4) Uani d . 1
H H14 0.8771 0.4476 0.194 0.019 Uiso calc R 1
C C15 0.88072(13) 0.2833(2) 0.20911(15) 0.0202(5) Uani d . 1
H H15 0.8819 0.265 0.1597 0.024 Uiso calc R 1
C C16 0.88192(13) 0.2022(2) 0.26013(16) 0.0229(5) Uani d . 1
H H16 0.8848 0.1284 0.2459 0.028 Uiso calc R 1
C C17 0.87893(13) 0.2288(2) 0.33280(16) 0.0222(5) Uani d . 1
H H17 0.8796 0.173 0.368 0.027 Uiso calc R 1
C C18 0.87504(13) 0.3366(2) 0.35349(14) 0.0188(4) Uani d . 1
H H18 0.8718 0.3544 0.4028 0.023 Uiso calc R 1
C C19 0.69225(12) 0.49918(18) 0.51872(12) 0.0139(4) Uani d . 1
C C20 0.64336(12) 0.49493(17) 0.57715(12) 0.0130(4) Uani d . 1
C C21 0.57500(12) 0.52393(19) 0.56155(13) 0.0163(4) Uani d . 1
H H21 0.5608 0.5481 0.5146 0.02 Uiso calc R 1
C C22 0.52754(13) 0.5179(2) 0.61400(14) 0.0184(4) Uani d . 1
H H22 0.4809 0.5368 0.603 0.022 Uiso calc R 1
C C23 0.54916(13) 0.4837(2) 0.68284(13) 0.0184(4) Uani d . 1
H H23 0.5171 0.4784 0.7191 0.022 Uiso calc R 1
C C24 0.61727(13) 0.45746(19) 0.69863(13) 0.0167(4) Uani d . 1
H H24 0.6314 0.436 0.7462 0.02 Uiso calc R 1
C C25 0.66583(12) 0.46161(18) 0.64673(13) 0.0150(4) Uani d . 1
C C26 0.73910(13) 0.4301(2) 0.66484(15) 0.0220(5) Uani d . 1
H H26A 0.7466 0.4219 0.7171 0.033 Uiso calc R 1
H H26B 0.7696 0.4866 0.648 0.033 Uiso calc R 1
H H26C 0.7489 0.3613 0.6413 0.033 Uiso calc R 1
Au Au2 0.266900(5) 0.606902(7) 0.895154(5) 0.01484(2) Uani d . 1
P P2 0.35764(3) 0.59915(5) 0.82527(3) 0.01240(10) Uani d . 1
S S3 0.26172(4) 0.40386(5) 1.00547(4) 0.02242(13) Uani d . 1
S S4 0.18105(3) 0.60646(5) 0.97697(4) 0.01933(12) Uani d . 1
C C27 0.36862(12) 0.46344(18) 0.78991(13) 0.0138(4) Uani d . 1
C C28 0.37388(13) 0.37748(19) 0.83929(14) 0.0176(4) Uani d . 1
H H28 0.3718 0.3916 0.8893 0.021 Uiso calc R 1
C C29 0.38220(13) 0.2715(2) 0.81527(15) 0.0196(5) Uani d . 1
H H29 0.386 0.2133 0.8487 0.024 Uiso calc R 1
C C30 0.38486(13) 0.2514(2) 0.74186(15) 0.0207(5) Uani d . 1
H H30 0.391 0.1794 0.7253 0.025 Uiso calc R 1
C C31 0.37868(14) 0.3358(2) 0.69279(14) 0.0201(5) Uani d . 1
H H31 0.3802 0.3214 0.6428 0.024 Uiso calc R 1
C C32 0.37014(12) 0.44207(19) 0.71668(13) 0.0159(4) Uani d . 1
H H32 0.3654 0.4997 0.6829 0.019 Uiso calc R 1
C C33 0.43472(12) 0.62760(18) 0.88155(12) 0.0143(4) Uani d . 1
C C34 0.49607(13) 0.5702(2) 0.87692(14) 0.0192(5) Uani d . 1
H H34 0.4984 0.5116 0.844 0.023 Uiso calc R 1
C C35 0.55362(14) 0.5988(2) 0.92046(16) 0.0232(5) Uani d . 1
H H35 0.5952 0.5596 0.9172 0.028 Uiso calc R 1
C C36 0.55067(14) 0.6847(2) 0.96878(14) 0.0223(5) Uani d . 1
H H36 0.5901 0.7049 0.9981 0.027 Uiso calc R 1
C C37 0.48915(15) 0.7404(2) 0.97365(15) 0.0235(5) Uani d . 1
H H37 0.4867 0.7985 1.007 0.028 Uiso calc R 1
C C38 0.43166(13) 0.7128(2) 0.93085(14) 0.0190(4) Uani d . 1
H H38 0.39 0.7516 0.9348 0.023 Uiso calc R 1
C C39 0.36075(12) 0.68782(18) 0.74778(12) 0.0137(4) Uani d . 1
C C40 0.42364(13) 0.71596(19) 0.72060(14) 0.0175(4) Uani d . 1
H H40 0.4654 0.6927 0.7446 0.021 Uiso calc R 1
C C41 0.42485(13) 0.7780(2) 0.65831(14) 0.0193(5) Uani d . 1
H H41 0.4675 0.7967 0.6396 0.023 Uiso calc R 1
C C42 0.36411(14) 0.8125(2) 0.62343(13) 0.0204(5) Uani d . 1
H H42 0.3651 0.8547 0.5808 0.024 Uiso calc R 1
C C43 0.30148(14) 0.7856(2) 0.65073(13) 0.0188(4) Uani d . 1
H H43 0.2599 0.8101 0.627 0.023 Uiso calc R 1
C C44 0.29965(12) 0.72296(19) 0.71262(13) 0.0161(4) Uani d . 1
H H44 0.2569 0.7041 0.7309 0.019 Uiso calc R 1
C C45 0.19841(12) 0.48608(18) 1.02271(12) 0.0140(4) Uani d . 1
C C46 0.14940(12) 0.46024(18) 1.07902(13) 0.0140(4) Uani d . 1
C C47 0.07898(13) 0.4759(2) 1.06215(14) 0.0178(4) Uani d . 1
H H47 0.0641 0.5012 1.0156 0.021 Uiso calc R 1
C C48 0.03068(14) 0.4551(2) 1.11200(15) 0.0218(5) Uani d . 1
H H48 -0.0168 0.4647 1.0994 0.026 Uiso calc R 1
C C49 0.05246(14) 0.4201(2) 1.18042(14) 0.0210(5) Uani d . 1
H H49 0.0199 0.4063 1.2152 0.025 Uiso calc R 1
C C50 0.12191(13) 0.40535(19) 1.19793(13) 0.0175(4) Uani d . 1
H H50 0.1361 0.3822 1.2452 0.021 Uiso calc R 1
C C51 0.17176(12) 0.42329(18) 1.14861(13) 0.0148(4) Uani d . 1
C C52 0.24519(13) 0.4020(2) 1.17264(15) 0.0210(5) Uani d . 1
H H52A 0.2604 0.3344 1.1508 0.032 Uiso calc R 1
H H52B 0.2494 0.3953 1.2252 0.032 Uiso calc R 1
H H52C 0.2738 0.4622 1.1576 0.032 Uiso calc R 1

loop_
_atom_site_aniso_label
_atom_site_aniso_U_11
_atom_site_aniso_U_22
_atom_site_aniso_U_33
_atom_site_aniso_U_12
_atom_site_aniso_U_13
_atom_site_aniso_U_23
Au1 0.01267(4) 0.01743(4) 0.01320(4) -0.00139(3) 0.00389(3) 0.00006(3)
P1 0.0112(3) 0.0163(2) 0.0118(2) -0.00156(19) 0.0018(2) -0.0005(2)
S1 0.0345(4) 0.0175(3) 0.0319(4) -0.0033(2) 0.0188(3) -0.0079(2)
S2 0.0184(3) 0.0151(2) 0.0180(3) 0.0003(2) 0.0084(2) 0.0006(2)
C1 0.0146(10) 0.0198(10) 0.0121(9) -0.0035(8) -0.0004(8) 0.0028(8)
C2 0.0192(12) 0.0235(11) 0.0171(11) -0.0042(9) 0.0013(9) -0.0013(9)
C3 0.0222(13) 0.0314(13) 0.0179(11) -0.0092(10) -0.0018(10) -0.0024(10)
C4 0.0185(12) 0.0372(14) 0.0174(11) -0.0106(11) -0.0037(9) 0.0057(10)
C5 0.0152(11) 0.0322(13) 0.0225(12) -0.0010(10) -0.0018(9) 0.0042(10)
C6 0.0157(11) 0.0230(11) 0.0204(11) -0.0016(9) 0.0004(9) 0.0003(9)
C7 0.0143(10) 0.0138(9) 0.0141(10) -0.0011(7) 0.0026(8) 0.0004(8)
C8 0.0131(10) 0.0213(10) 0.0197(11) -0.0014(8) 0.0020(9) 0.0032(9)
C9 0.0180(12) 0.0261(12) 0.0202(11) -0.0034(9) 0.0046(9) 0.0035(10)
C10 0.0241(13) 0.0261(12) 0.0167(11) -0.0035(10) 0.0014(10) 0.0049(9)
C11 0.0182(11) 0.0246(11) 0.0172(11) -0.0012(9) -0.0023(9) 0.0019(9)
C12 0.0156(11) 0.0199(10) 0.0158(10) -0.0022(8) -0.0006(8) 0.0005(8)
C13 0.0092(9) 0.0168(9) 0.0145(10) -0.0009(7) -0.0001(7) 0.0000(8)
C14 0.0148(10) 0.0176(10) 0.0164(10) -0.0017(8) 0.0037(8) -0.0023(8)
C15 0.0161(11) 0.0220(11) 0.0229(12) -0.0004(9) 0.0034(9) -0.0070(9)
C16 0.0128(11) 0.0166(10) 0.0392(15) 0.0009(8) 0.0002(10) -0.0038(10)
C17 0.0154(11) 0.0199(11) 0.0308(14) -0.0001(8) -0.0019(10) 0.0077(10)
C18 0.0179(11) 0.0222(11) 0.0161(10) -0.0016(9) -0.0007(9) 0.0040(9)
C19 0.0130(10) 0.0166(9) 0.0124(9) -0.0018(8) 0.0029(8) -0.0012(8)
C20 0.0131(9) 0.0130(8) 0.0133(9) -0.0012(7) 0.0037(8) -0.0009(7)
C21 0.0149(10) 0.0187(10) 0.0152(10) 0.0008(8) 0.0009(8) -0.0004(8)
C22 0.0120(10) 0.0226(11) 0.0208(11) 0.0003(8) 0.0036(9) -0.0024(9)
C23 0.0173(11) 0.0216(10) 0.0171(11) -0.0017(8) 0.0070(9) 0.0004(9)
C24 0.0173(11) 0.0185(10) 0.0143(10) -0.0011(8) 0.0023(8) 0.0024(8)
C25 0.0140(10) 0.0155(9) 0.0158(10) -0.0011(7) 0.0026(8) -0.0012(8)
C26 0.0128(11) 0.0310(13) 0.0219(12) 0.0033(9) -0.0001(9) 0.0027(10)
Au2 0.01186(4) 0.01782(4) 0.01527(4) 0.00124(3) 0.00427(3) 0.00212(3)
P2 0.0101(2) 0.0145(2) 0.0128(2) -0.00008(18) 0.0023(2) -0.00023(19)
S3 0.0224(3) 0.0227(3) 0.0229(3) 0.0085(2) 0.0076(2) 0.0013(2)
S4 0.0172(3) 0.0204(3) 0.0214(3) 0.0062(2) 0.0093(2) 0.0071(2)
C27 0.0111(9) 0.0135(9) 0.0168(10) -0.0002(7) 0.0022(8) -0.0008(8)
C28 0.0190(11) 0.0166(9) 0.0171(11) 0.0002(8) -0.0002(9) 0.0005(8)
C29 0.0180(11) 0.0162(10) 0.0246(12) 0.0013(8) -0.0004(9) 0.0030(9)
C30 0.0162(11) 0.0167(10) 0.0292(13) -0.0005(8) 0.0002(10) -0.0041(9)
C31 0.0193(12) 0.0215(11) 0.0195(11) -0.0006(9) 0.0006(9) -0.0058(9)
C32 0.0133(10) 0.0182(10) 0.0162(10) -0.0021(8) 0.0010(8) -0.0002(8)
C33 0.0146(10) 0.0160(9) 0.0125(9) -0.0012(8) 0.0012(8) 0.0001(8)
C34 0.0153(11) 0.0229(11) 0.0193(11) 0.0003(9) 0.0005(9) -0.0036(9)
C35 0.0146(11) 0.0292(13) 0.0250(13) 0.0022(9) -0.0048(10) 0.0012(10)
C36 0.0200(12) 0.0266(12) 0.0195(11) -0.0089(10) -0.0055(9) 0.0044(10)
C37 0.0300(14) 0.0207(11) 0.0197(12) -0.0058(10) 0.0002(10) -0.0041(9)
C38 0.0186(11) 0.0188(10) 0.0195(11) -0.0016(8) -0.0001(9) -0.0011(9)
C39 0.0135(10) 0.0139(9) 0.0140(9) -0.0001(7) 0.0027(8) -0.0002(7)
C40 0.0156(11) 0.0177(10) 0.0196(11) 0.0004(8) 0.0051(9) -0.0003(8)
C41 0.0195(12) 0.0203(10) 0.0190(11) -0.0029(9) 0.0080(9) -0.0008(9)
C42 0.0277(13) 0.0207(11) 0.0129(10) -0.0031(9) 0.0028(9) 0.0029(8)
C43 0.0200(11) 0.0218(11) 0.0142(10) -0.0004(9) -0.0024(9) 0.0021(9)
C44 0.0137(10) 0.0185(10) 0.0160(10) -0.0010(8) 0.0010(8) -0.0001(8)
C45 0.0135(10) 0.0162(9) 0.0123(9) 0.0007(7) -0.0003(8) -0.0021(8)
C46 0.0137(10) 0.0136(9) 0.0149(10) -0.0004(7) 0.0015(8) -0.0008(7)
C47 0.0135(10) 0.0225(11) 0.0173(11) 0.0008(8) -0.0010(8) 0.0040(9)
C48 0.0140(11) 0.0305(13) 0.0212(12) -0.0003(9) 0.0028(9) 0.0032(10)
C49 0.0174(11) 0.0272(12) 0.0191(11) -0.0018(9) 0.0062(9) 0.0026(10)
C50 0.0194(11) 0.0183(10) 0.0146(10) 0.0012(8) 0.0002(9) 0.0022(8)
C51 0.0150(10) 0.0139(9) 0.0152(10) 0.0011(7) -0.0007(8) -0.0005(8)
C52 0.0150(11) 0.0262(12) 0.0214(12) 0.0032(9) -0.0027(9) -0.0001(10)

loop_
_atom_type_symbol
_atom_type_description
_atom_type_scat_dispersion_real
_atom_type_scat_dispersion_imag
_atom_type_scat_source
C C 0.0033 0.0016 'International Tables Vol C Tables 4.2.6.8 and 6.1.1.4'
H H 0 0 'International Tables Vol C Tables 4.2.6.8 and 6.1.1.4'
Au Au -2.0133 8.8022 'International Tables Vol C Tables 4.2.6.8 and 6.1.1.4'
P P 0.1023 0.0942 'International Tables Vol C Tables 4.2.6.8 and 6.1.1.4'
S S 0.1246 0.1234 'International Tables Vol C Tables 4.2.6.8 and 6.1.1.4'

loop_
_geom_angle_atom_site_label_1
_geom_angle_atom_site_label_2
_geom_angle_atom_site_label_3
_geom_angle
_geom_angle_publ_flag
P1 Au1 S2 175.03(2) y
C7 P1 C1 107.26(11) ?
C7 P1 C13 104.10(11) ?
C1 P1 C13 104.91(11) ?
C7 P1 Au1 116.33(8) ?
C1 P1 Au1 110.01(8) ?
C13 P1 Au1 113.41(7) ?
C19 S2 Au1 101.06(8) y
C6 C1 C2 119.0(2) ?
C6 C1 P1 122.83(19) ?
C2 C1 P1 118.13(19) ?
C3 C2 C1 120.3(3) ?
C3 C2 H2 119.9 ?
C1 C2 H2 119.9 ?
C2 C3 C4 120.4(3) ?
C2 C3 H3 119.8 ?
C4 C3 H3 119.8 ?
C5 C4 C3 119.6(3) ?
C5 C4 H4 120.2 ?
C3 C4 H4 120.2 ?
C4 C5 C6 120.4(3) ?
C4 C5 H5 119.8 ?
C6 C5 H5 119.8 ?
C5 C6 C1 120.3(2) ?
C5 C6 H6 119.8 ?
C1 C6 H6 119.8 ?
C12 C7 C8 119.9(2) ?
C12 C7 P1 118.90(17) ?
C8 C7 P1 121.07(19) ?
C9 C8 C7 119.3(2) ?
C9 C8 H8 120.4 ?
C7 C8 H8 120.4 ?
C10 C9 C8 120.6(2) ?
C10 C9 H9 119.7 ?
C8 C9 H9 119.7 ?
C9 C10 C11 120.3(2) ?
C9 C10 H10 119.9 ?
C11 C10 H10 119.9 ?
C12 C11 C10 119.6(2) ?
C12 C11 H11 120.2 ?
C10 C11 H11 120.2 ?
C7 C12 C11 120.4(2) ?
C7 C12 H12 119.8 ?
C11 C12 H12 119.8 ?
C14 C13 C18 119.7(2) ?
C14 C13 P1 121.91(18) ?
C18 C13 P1 118.41(18) ?
C13 C14 C15 119.6(2) ?
C13 C14 H14 120.2 ?
C15 C14 H14 120.2 ?
C16 C15 C14 120.7(2) ?
C16 C15 H15 119.7 ?
C14 C15 H15 119.7 ?
C15 C16 C17 119.9(2) ?
C15 C16 H16 120.1 ?
C17 C16 H16 120.1 ?
C18 C17 C16 120.0(2) ?
C18 C17 H17 120 ?
C16 C17 H17 120 ?
C17 C18 C13 120.1(2) ?
C17 C18 H18 119.9 ?
C13 C18 H18 119.9 ?
C20 C19 S1 119.84(17) y
C20 C19 S2 113.59(16) y
S1 C19 S2 126.57(13) y
C21 C20 C25 120.6(2) ?
C21 C20 C19 119.1(2) ?
C25 C20 C19 120.4(2) ?
C22 C21 C20 120.7(2) ?
C22 C21 H21 119.7 ?
C20 C21 H21 119.7 ?
C21 C22 C23 119.1(2) ?
C21 C22 H22 120.4 ?
C23 C22 H22 120.4 ?
C24 C23 C22 120.1(2) ?
C24 C23 H23 120 ?
C22 C23 H23 120 ?
C23 C24 C25 122.0(2) ?
C23 C24 H24 119 ?
C25 C24 H24 119 ?
C24 C25 C20 117.6(2) ?
C24 C25 C26 120.9(2) ?
C20 C25 C26 121.6(2) ?
C25 C26 H26A 109.5 ?
C25 C26 H26B 109.5 ?
H26A C26 H26B 109.5 ?
C25 C26 H26C 109.5 ?
H26A C26 H26C 109.5 ?
H26B C26 H26C 109.5 ?
P2 Au2 S4 173.83(2) y
C39 P2 C33 106.03(11) ?
C39 P2 C27 104.85(10) ?
C33 P2 C27 105.99(11) ?
C39 P2 Au2 119.82(8) ?
C33 P2 Au2 108.08(8) ?
C27 P2 Au2 111.19(7) ?
C45 S4 Au2 101.31(8) y
C32 C27 C28 119.6(2) ?
C32 C27 P2 122.70(18) ?
C28 C27 P2 117.64(18) ?
C29 C28 C27 120.2(2) ?
C29 C28 H28 119.9 ?
C27 C28 H28 119.9 ?
C30 C29 C28 119.6(2) ?
C30 C29 H29 120.2 ?
C28 C29 H29 120.2 ?
C31 C30 C29 120.5(2) ?
C31 C30 H30 119.8 ?
C29 C30 H30 119.8 ?
C30 C31 C32 120.1(2) ?
C30 C31 H31 119.9 ?
C32 C31 H31 119.9 ?
C27 C32 C31 120.0(2) ?
C27 C32 H32 120 ?
C31 C32 H32 120 ?
C34 C33 C38 119.4(2) ?
C34 C33 P2 123.35(18) ?
C38 C33 P2 117.20(18) ?
C35 C34 C33 120.0(2) ?
C35 C34 H34 120 ?
C33 C34 H34 120 ?
C34 C35 C36 120.4(2) ?
C34 C35 H35 119.8 ?
C36 C35 H35 119.8 ?
C37 C36 C35 119.2(2) ?
C37 C36 H36 120.4 ?
C35 C36 H36 120.4 ?
C38 C37 C36 121.0(2) ?
C38 C37 H37 119.5 ?
C36 C37 H37 119.5 ?
C37 C38 C33 120.0(2) ?
C37 C38 H38 120 ?
C33 C38 H38 120 ?
C44 C39 C40 119.8(2) ?
C44 C39 P2 119.45(17) ?
C40 C39 P2 120.63(19) ?
C41 C40 C39 119.8(2) ?
C41 C40 H40 120.1 ?
C39 C40 H40 120.1 ?
C42 C41 C40 120.2(2) ?
C42 C41 H41 119.9 ?
C40 C41 H41 119.9 ?
C41 C42 C43 120.1(2) ?
C41 C42 H42 120 ?
C43 C42 H42 120 ?
C44 C43 C42 120.2(2) ?
C44 C43 H43 119.9 ?
C42 C43 H43 119.9 ?
C43 C44 C39 119.8(2) ?
C43 C44 H44 120.1 ?
C39 C44 H44 120.1 ?
C46 C45 S3 121.71(17) y
C46 C45 S4 114.35(16) y
S3 C45 S4 123.93(14) y
C47 C46 C51 119.4(2) ?
C47 C46 C45 118.2(2) ?
C51 C46 C45 122.3(2) ?
C48 C47 C46 121.4(2) ?
C48 C47 H47 119.3 ?
C46 C47 H47 119.3 ?
C47 C48 C49 119.3(2) ?
C47 C48 H48 120.3 ?
C49 C48 H48 120.3 ?
C50 C49 C48 119.8(2) ?
C50 C49 H49 120.1 ?
C48 C49 H49 120.1 ?
C49 C50 C51 122.4(2) ?
C49 C50 H50 118.8 ?
C51 C50 H50 118.8 ?
C50 C51 C46 117.7(2) ?
C50 C51 C52 117.9(2) ?
C46 C51 C52 124.4(2) ?
C51 C52 H52A 109.5 ?
C51 C52 H52B 109.5 ?
H52A C52 H52B 109.5 ?
C51 C52 H52C 109.5 ?
H52A C52 H52C 109.5 ?
H52B C52 H52C 109.5 ?

loop_
_geom_bond_atom_site_label_1
_geom_bond_atom_site_label_2
_geom_bond_distance
_geom_bond_publ_flag
Au1 P1 2.2568(6) y
Au1 S2 2.3240(6) y
P1 C7 1.809(2) ?
P1 C1 1.813(3) ?
P1 C13 1.820(2) ?
S1 C19 1.648(2) y
S2 C19 1.716(2) y
C1 C6 1.396(4) ?
C1 C2 1.400(3) ?
C2 C3 1.387(4) ?
C2 H2 0.95 ?
C3 C4 1.390(4) ?
C3 H3 0.95 ?
C4 C5 1.389(4) ?
C4 H4 0.95 ?
C5 C6 1.389(4) ?
C5 H5 0.95 ?
C6 H6 0.95 ?
C7 C12 1.390(3) ?
C7 C8 1.406(3) ?
C8 C9 1.390(4) ?
C8 H8 0.95 ?
C9 C10 1.382(4) ?
C9 H9 0.95 ?
C10 C11 1.394(4) ?
C10 H10 0.95 ?
C11 C12 1.391(3) ?
C11 H11 0.95 ?
C12 H12 0.95 ?
C13 C14 1.393(3) ?
C13 C18 1.399(3) ?
C14 C15 1.397(3) ?
C14 H14 0.95 ?
C15 C16 1.379(4) ?
C15 H15 0.95 ?
C16 C17 1.397(4) ?
C16 H16 0.95 ?
C17 C18 1.387(4) ?
C17 H17 0.95 ?
C18 H18 0.95 ?
C19 C20 1.492(3) y
C20 C21 1.395(3) ?
C20 C25 1.404(3) ?
C21 C22 1.389(3) ?
C21 H21 0.95 ?
C22 C23 1.391(4) ?
C22 H22 0.95 ?
C23 C24 1.383(4) ?
C23 H23 0.95 ?
C24 C25 1.396(3) ?
C24 H24 0.95 ?
C25 C26 1.501(4) ?
C26 H26A 0.98 ?
C26 H26B 0.98 ?
C26 H26C 0.98 ?
Au2 P2 2.2632(6) y
Au2 S4 2.3329(6) y
P2 C39 1.815(2) ?
P2 C33 1.815(3) ?
P2 C27 1.816(2) ?
S3 C45 1.645(2) y
S4 C45 1.734(2) y
C27 C32 1.391(3) ?
C27 C28 1.403(3) ?
C28 C29 1.394(3) ?
C28 H28 0.95 ?
C29 C30 1.394(4) ?
C29 H29 0.95 ?
C30 C31 1.386(4) ?
C30 H30 0.95 ?
C31 C32 1.397(3) ?
C31 H31 0.95 ?
C32 H32 0.95 ?
C33 C34 1.399(3) ?
C33 C38 1.399(3) ?
C34 C35 1.391(4) ?
C34 H34 0.95 ?
C35 C36 1.393(4) ?
C35 H35 0.95 ?
C36 C37 1.392(4) ?
C36 H36 0.95 ?
C37 C38 1.380(4) ?
C37 H37 0.95 ?
C38 H38 0.95 ?
C39 C44 1.395(3) ?
C39 C40 1.400(3) ?
C40 C41 1.391(3) ?
C40 H40 0.95 ?
C41 C42 1.384(4) ?
C41 H41 0.95 ?
C42 C43 1.393(4) ?
C42 H42 0.95 ?
C43 C44 1.390(3) ?
C43 H43 0.95 ?
C44 H44 0.95 ?
C45 C46 1.496(3) y
C46 C47 1.405(3) ?
C46 C51 1.417(3) ?
C47 C48 1.387(3) ?
C47 H47 0.95 ?
C48 C49 1.387(4) ?
C48 H48 0.95 ?
C49 C50 1.387(4) ?
C49 H49 0.95 ?
C50 C51 1.396(3) ?
C50 H50 0.95 ?
C51 C52 1.499(4) ?
C52 H52A 0.98 ?
C52 H52B 0.98 ?
C52 H52C 0.98 ?

loop_
_geom_torsion_atom_site_label_1
_geom_torsion_atom_site_label_2
_geom_torsion_atom_site_label_3
_geom_torsion_atom_site_label_4
_geom_torsion
_geom_torsion_publ_flag
C7 P1 C1 C6 -97.2(2) ?
C13 P1 C1 C6 13.1(2) ?
Au1 P1 C1 C6 135.42(19) ?
C7 P1 C1 C2 83.1(2) ?
C13 P1 C1 C2 -166.59(18) ?
Au1 P1 C1 C2 -44.3(2) ?
C6 C1 C2 C3 0.6(4) ?
P1 C1 C2 C3 -179.7(2) ?
C1 C2 C3 C4 -0.1(4) ?
C2 C3 C4 C5 -0.8(4) ?
C3 C4 C5 C6 1.2(4) ?
C4 C5 C6 C1 -0.6(4) ?
C2 C1 C6 C5 -0.2(4) ?
P1 C1 C6 C5 -179.93(19) ?
C1 P1 C7 C12 -157.40(19) ?
C13 P1 C7 C12 91.8(2) ?
Au1 P1 C7 C12 -33.8(2) ?
C1 P1 C7 C8 27.4(2) ?
C13 P1 C7 C8 -83.4(2) ?
Au1 P1 C7 C8 151.03(17) ?
C12 C7 C8 C9 -1.1(4) ?
P1 C7 C8 C9 174.02(19) ?
C7 C8 C9 C10 0.2(4) ?
C8 C9 C10 C11 0.6(4) ?
C9 C10 C11 C12 -0.4(4) ?
C8 C7 C12 C11 1.3(4) ?
P1 C7 C12 C11 -173.97(19) ?
C10 C11 C12 C7 -0.5(4) ?
C7 P1 C13 C14 3.2(2) ?
C1 P1 C13 C14 -109.4(2) ?
Au1 P1 C13 C14 130.55(18) ?
C7 P1 C13 C18 -177.28(19) ?
C1 P1 C13 C18 70.2(2) ?
Au1 P1 C13 C18 -49.9(2) ?
C18 C13 C14 C15 -1.7(4) ?
P1 C13 C14 C15 177.83(19) ?
C13 C14 C15 C16 -0.2(4) ?
C14 C15 C16 C17 1.1(4) ?
C15 C16 C17 C18 -0.2(4) ?
C16 C17 C18 C13 -1.6(4) ?
C14 C13 C18 C17 2.6(4) ?
P1 C13 C18 C17 -177.0(2) ?
Au1 S2 C19 C20 177.73(16) ?
Au1 S2 C19 S1 -3.05(19) ?
S1 C19 C20 C21 -106.6(2) ?
S2 C19 C20 C21 72.6(3) ?
S1 C19 C20 C25 73.0(3) y
S2 C19 C20 C25 -107.7(2) ?
C25 C20 C21 C22 -1.6(4) ?
C19 C20 C21 C22 178.0(2) ?
C20 C21 C22 C23 0.8(4) ?
C21 C22 C23 C24 0.7(4) ?
C22 C23 C24 C25 -1.5(4) ?
C23 C24 C25 C20 0.7(4) ?
C23 C24 C25 C26 -178.5(2) ?
C21 C20 C25 C24 0.8(3) ?
C19 C20 C25 C24 -178.8(2) ?
C21 C20 C25 C26 -180.0(2) ?
C19 C20 C25 C26 0.4(3) ?
C39 P2 C27 C32 -6.7(2) ?
C33 P2 C27 C32 -118.6(2) ?
Au2 P2 C27 C32 124.17(18) ?
C39 P2 C27 C28 175.00(19) ?
C33 P2 C27 C28 63.1(2) ?
Au2 P2 C27 C28 -54.1(2) ?
C32 C27 C28 C29 1.5(4) ?
P2 C27 C28 C29 179.8(2) ?
C27 C28 C29 C30 -0.4(4) ?
C28 C29 C30 C31 -0.6(4) ?
C29 C30 C31 C32 0.4(4) ?
C28 C27 C32 C31 -1.7(4) ?
P2 C27 C32 C31 -179.93(19) ?
C30 C31 C32 C27 0.7(4) ?
C39 P2 C33 C34 -92.4(2) ?
C27 P2 C33 C34 18.7(2) ?
Au2 P2 C33 C34 137.94(19) ?
C39 P2 C33 C38 86.5(2) ?
C27 P2 C33 C38 -162.39(18) ?
Au2 P2 C33 C38 -43.1(2) ?
C38 C33 C34 C35 -0.8(4) ?
P2 C33 C34 C35 178.1(2) ?
C33 C34 C35 C36 -0.1(4) ?
C34 C35 C36 C37 0.9(4) ?
C35 C36 C37 C38 -0.8(4) ?
C36 C37 C38 C33 -0.1(4) ?
C34 C33 C38 C37 0.9(4) ?
P2 C33 C38 C37 -178.1(2) ?
C33 P2 C39 C44 -150.84(19) ?
C27 P2 C39 C44 97.3(2) ?
Au2 P2 C39 C44 -28.4(2) ?
C33 P2 C39 C40 32.9(2) ?
C27 P2 C39 C40 -79.0(2) ?
Au2 P2 C39 C40 155.36(16) ?
C44 C39 C40 C41 -0.6(3) ?
P2 C39 C40 C41 175.66(18) ?
C39 C40 C41 C42 0.4(4) ?
C40 C41 C42 C43 0.2(4) ?
C41 C42 C43 C44 -0.7(4) ?
C42 C43 C44 C39 0.6(4) ?
C40 C39 C44 C43 0.1(3) ?
P2 C39 C44 C43 -176.20(18) ?
Au2 S4 C45 C46 -178.23(16) ?
Au2 S4 C45 S3 0.20(17) ?
S3 C45 C46 C47 -134.9(2) ?
S4 C45 C46 C47 43.6(3) ?
S3 C45 C46 C51 46.6(3) y
S4 C45 C46 C51 -134.9(2) ?
C51 C46 C47 C48 -0.5(4) ?
C45 C46 C47 C48 -179.1(2) ?
C46 C47 C48 C49 1.2(4) ?
C47 C48 C49 C50 -0.6(4) ?
C48 C49 C50 C51 -0.7(4) ?
C49 C50 C51 C46 1.4(4) ?
C49 C50 C51 C52 -178.4(2) ?
C47 C46 C51 C50 -0.8(3) ?
C45 C46 C51 C50 177.7(2) ?
C47 C46 C51 C52 179.0(2) ?
C45 C46 C51 C52 -2.5(4) ?
